data_2022163
loop_
_publ_author_name
'Assoumatine, Tokour\'e'
'Stoeckli-Evans, Helen'

_publ_section_title
;
 The crystal structures, Hirshfeld surface analyses and energy frameworks
 of two hexathiapyrazinophane regioisomers;
 2,5,8,11,14,17-hexathia-[9.9](2,6,3,5)-pyrazinophane and
 2,5,8,11,14,17-hexathia-[9.9](2,5,3,6)-pyrazinophane
;
_journal_issue 7
_journal_name_full 'Acta Crystallographica Section E Crystallographic Communications'
_journal_page_first 977
_journal_paper_doi 10.1107/S2056989020007057
_journal_volume 76
_journal_year 2020
_chemical_formula_iupac 'C16 H24 N2 S6'
_chemical_formula_moiety 'C16 H24 N2 S6'
_chemical_formula_sum 'C16 H24 N2 S6'
_chemical_formula_weight 436.73
_chemical_name_systematic
;
2,5,8,11,14,17-Hexathia-[9.9](2,6,3,5)-pyrazinophane
;
_space_group_crystal_system monoclinic
_space_group_IT_number 14
_space_group_name_Hall '-P 2yn'
_space_group_name_H-M_alt 'P 1 21/n 1'
_atom_sites_solution_hydrogens geom
_atom_sites_solution_primary direct
_atom_sites_solution_secondary difmap
_audit_creation_method SHELXL-2018/3
_cell_angle_alpha 90
_cell_angle_beta 105.722(8)
_cell_angle_gamma 90
_cell_formula_units_Z 2
_cell_length_a 9.4078(7)
_cell_length_b 9.2511(7)
_cell_length_c 11.6953(8)
_cell_measurement_reflns_used 5000
_cell_measurement_temperature 223(2)
_cell_measurement_theta_max 25.82
_cell_measurement_theta_min 2.85
_cell_volume 979.79(13)
_computing_cell_refinement
;
CELL (Stoe & Cie, 1998)
;
_computing_data_collection
;
EXPOSE (Stoe & Cie, 1998)
;
_computing_data_reduction
;
INTEGRATE (Stoe & Cie, 1998)
;
_computing_molecular_graphics
;
Mercury (Macrae <i>et al.</i>,  2020)
;
_computing_publication_material
;
<i>SHELXL2018/3</i> (Sheldrick, 2015), PLATON (Spek, 2020) and
publcif (Westrip, 2010)
;
_computing_structure_refinement
;
<i>SHELXL2018/3</i> (Sheldrick, 2015)
;
_computing_structure_solution
;
SHELXS-97 (Sheldrick, 2008)
;
_diffrn_ambient_temperature 223(2)
_diffrn_detector 'image plate'
_diffrn_measured_fraction_theta_full 0.957
_diffrn_measured_fraction_theta_max 0.954
_diffrn_measurement_device '1 ircle goniometer'
_diffrn_measurement_device_type 'STOE IPDS 1'
_diffrn_measurement_method '\f rotation'
_diffrn_radiation_monochromator 'plane graphite'
_diffrn_radiation_source 'fine-focus sealed tube'
_diffrn_radiation_type MoK\a
_diffrn_radiation_wavelength 0.71073
_diffrn_reflns_av_R_equivalents 0.0297
_diffrn_reflns_av_unetI/netI 0.0246
_diffrn_reflns_limit_h_max 11
_diffrn_reflns_limit_h_min -11
_diffrn_reflns_limit_k_max 11
_diffrn_reflns_limit_k_min -11
_diffrn_reflns_limit_l_max 14
_diffrn_reflns_limit_l_min -14
_diffrn_reflns_number 7493
_diffrn_reflns_theta_full 25.242
_diffrn_reflns_theta_max 25.816
_diffrn_reflns_theta_min 2.850
_diffrn_source 'sealed X-ray tube, 12 x 0.4 mm long-fine focus'
_exptl_absorpt_coefficient_mu 0.700
_exptl_absorpt_correction_T_max 1.0000
_exptl_absorpt_correction_T_min 0.9638
_exptl_absorpt_correction_type multi-scan
_exptl_absorpt_process_details
;
(MULABS; Spek, 2020)
;
_exptl_crystal_colour colourless
_exptl_crystal_density_diffrn 1.480
_exptl_crystal_description rod
_exptl_crystal_F_000 460
_exptl_crystal_size_max 0.400
_exptl_crystal_size_mid 0.150
_exptl_crystal_size_min 0.150
_refine_diff_density_max 0.803
_refine_diff_density_min -0.352
_refine_ls_extinction_method none
_refine_ls_goodness_of_fit_ref 1.029
_refine_ls_hydrogen_treatment constr
_refine_ls_matrix_type full
_refine_ls_number_parameters 127
_refine_ls_number_reflns 1812
_refine_ls_number_restraints 0
_refine_ls_restrained_S_all 1.029
_refine_ls_R_factor_all 0.0530
_refine_ls_R_factor_gt 0.0424
_refine_ls_shift/su_max 0.000
_refine_ls_shift/su_mean 0.000
_refine_ls_structure_factor_coef Fsqd
_refine_ls_weighting_details 'w=1/[\s^2^(Fo^2^)+(0.0489P)^2^+1.0972P] where P=(Fo^2^+2Fc^2^)/3'
_refine_ls_weighting_scheme calc
_refine_ls_wR_factor_gt 0.1046
_refine_ls_wR_factor_ref 0.1084
_reflns_number_gt 1469
_reflns_number_total 1812
_reflns_threshold_expression 'I > 2\s(I)'
_cod_data_source_file pk2633sup1.cif
_cod_data_source_block I
_cod_original_sg_symbol_H-M 'P 21/n'
_cod_database_code 2022163
_shelx_space_group_comment
;
The symmetry employed for this shelxl refinement is uniquely defined
by the following loop, which should always be used as a source of
symmetry information in preference to the above space-group names.
They are only intended as comments.
;
_shelx_estimated_absorpt_t_min 0.767
_shelx_estimated_absorpt_t_max 0.902

loop_
_space_group_symop_operation_xyz
'x, y, z'
'-x+1/2, y+1/2, -z+1/2'
'-x, -y, -z'
'x-1/2, -y-1/2, z-1/2'

loop_
_atom_site_type_symbol
_atom_site_label
_atom_site_fract_x
_atom_site_fract_y
_atom_site_fract_z
_atom_site_U_iso_or_equiv
_atom_site_adp_type
_atom_site_calc_flag
_atom_site_occupancy
_atom_site_disorder_assembly
_atom_site_disorder_group
S S1 0.43465(7) 0.06030(10) 0.61310(7) 0.0448(2) Uani d 1 . .
S S2 0.29210(9) 0.05009(10) 0.94357(7) 0.0506(3) Uani d 1 . .
S S3 -0.18897(9) 0.04529(10) 0.76708(7) 0.0455(2) Uani d 1 . .
N N1 0.0478(2) 0.1229(2) 0.56726(18) 0.0282(5) Uani d 1 . .
C C1 0.1307(3) 0.0623(3) 0.5033(2) 0.0275(5) Uani d 1 . .
C C2 -0.0828(3) 0.0624(3) 0.5644(2) 0.0273(5) Uani d 1 . .
C C3 0.2743(3) 0.1366(3) 0.5079(3) 0.0364(6) Uani d 1 . .
H H3A 0.265885 0.238486 0.528088 0.044 Uiso calc 1 . .
H H3B 0.290236 0.133282 0.428547 0.044 Uiso calc 1 . .
C C4A 0.3996(4) 0.1160(4) 0.7527(3) 0.0361(8) Uani d 0.85 A 1
H H4A1 0.490907 0.153803 0.806259 0.043 Uiso calc 0.85 A 1
H H4A2 0.325885 0.193463 0.737391 0.043 Uiso calc 0.85 A 1
C C5A 0.3448(4) -0.0092(4) 0.8112(3) 0.0366(8) Uani d 0.85 A 1
H H5A1 0.422534 -0.082600 0.833774 0.044 Uiso calc 0.85 A 1
H H5A2 0.259364 -0.053204 0.754762 0.044 Uiso calc 0.85 A 1
C C4B 0.373(2) -0.010(2) 0.7494(17) 0.032(4) Uani d 0.15 A 2
H H4B1 0.272978 -0.051440 0.724257 0.039 Uiso calc 0.15 A 2
H H4B2 0.440973 -0.083717 0.793123 0.039 Uiso calc 0.15 A 2
C C5B 0.375(2) 0.122(2) 0.823(2) 0.038(4) Uani d 0.15 A 2
H H5B1 0.315371 0.199332 0.777647 0.045 Uiso calc 0.15 A 2
H H5B2 0.476508 0.156417 0.857125 0.045 Uiso calc 0.15 A 2
C C6 0.1059(3) 0.1134(3) 0.8751(3) 0.0405(7) Uani d 1 . .
H H6A 0.072122 0.171931 0.932460 0.049 Uiso calc 1 . .
H H6B 0.106432 0.175041 0.807071 0.049 Uiso calc 1 . .
C C7 0.0005(4) -0.0096(3) 0.8340(2) 0.0413(7) Uani d 1 . .
H H7A 0.002992 -0.072264 0.902097 0.050 Uiso calc 1 . .
H H7B 0.034589 -0.066909 0.776044 0.050 Uiso calc 1 . .
C C8 -0.1725(3) 0.1385(3) 0.6345(2) 0.0349(6) Uani d 1 . .
H H8A -0.271975 0.154582 0.582373 0.042 Uiso calc 1 . .
H H8B -0.128240 0.233573 0.657957 0.042 Uiso calc 1 . .

loop_
_atom_site_aniso_label
_atom_site_aniso_U_11
_atom_site_aniso_U_22
_atom_site_aniso_U_33
_atom_site_aniso_U_12
_atom_site_aniso_U_13
_atom_site_aniso_U_23
S1 0.0174(3) 0.0797(6) 0.0381(4) 0.0007(3) 0.0089(3) -0.0106(4)
S2 0.0430(5) 0.0790(6) 0.0271(4) 0.0006(4) 0.0050(3) 0.0023(4)
S3 0.0354(4) 0.0713(6) 0.0365(4) -0.0095(4) 0.0212(3) -0.0040(4)
N1 0.0184(10) 0.0387(12) 0.0281(10) 0.0012(9) 0.0071(9) 0.0016(9)
C1 0.0159(11) 0.0415(14) 0.0254(12) 0.0008(10) 0.0059(10) 0.0052(10)
C2 0.0177(11) 0.0415(14) 0.0234(12) 0.0025(10) 0.0066(9) 0.0041(10)
C3 0.0209(12) 0.0500(17) 0.0405(15) -0.0066(11) 0.0120(12) -0.0037(13)
C4A 0.0294(17) 0.043(2) 0.0362(19) -0.0055(14) 0.0089(16) -0.0103(15)
C5A 0.036(2) 0.037(2) 0.035(2) 0.0039(14) 0.0060(17) 0.0004(16)
C4B 0.022(10) 0.050(13) 0.020(9) -0.005(8) -0.002(8) 0.004(8)
C5B 0.034(11) 0.036(11) 0.045(12) -0.002(8) 0.014(10) -0.011(9)
C6 0.0411(16) 0.0496(18) 0.0337(14) -0.0030(13) 0.0153(13) -0.0045(12)
C7 0.0492(18) 0.0459(16) 0.0306(14) -0.0032(14) 0.0138(13) 0.0029(12)
C8 0.0222(12) 0.0481(16) 0.0369(14) 0.0031(11) 0.0126(11) -0.0026(12)

loop_
_atom_type_symbol
_atom_type_description
_atom_type_scat_dispersion_real
_atom_type_scat_dispersion_imag
_atom_type_scat_source
C C 0.0033 0.0016 'International Tables Vol C Tables 4.2.6.8 and 6.1.1.4'
H H 0.0000 0.0000 'International Tables Vol C Tables 4.2.6.8 and 6.1.1.4'
N N 0.0061 0.0033 'International Tables Vol C Tables 4.2.6.8 and 6.1.1.4'
S S 0.1246 0.1234 'International Tables Vol C Tables 4.2.6.8 and 6.1.1.4'

loop_
_geom_angle_atom_site_label_1
_geom_angle_atom_site_label_2
_geom_angle_atom_site_label_3
_geom_angle_site_symmetry_1
_geom_angle_site_symmetry_3
_geom_angle
_geom_angle_publ_flag
C3 S1 C4A . . 100.29(15) ?
C3 S1 C4B . . 107.8(6) ?
C6 S2 C5A . . 100.00(15) ?
C6 S2 C5B . . 95.9(6) ?
C7 S3 C8 . . 101.53(13) ?
C1 N1 C2 . . 118.6(2) ?
N1 C1 C2 . 3_556 120.8(2) ?
N1 C1 C3 . . 116.2(2) ?
C2 C1 C3 3_556 . 123.0(2) ?
N1 C2 C1 . 3_556 120.6(2) ?
N1 C2 C8 . . 115.9(2) ?
C1 C2 C8 3_556 . 123.5(2) ?
C1 C3 S1 . . 114.9(2) ?
C1 C3 H3A . . 108.5 ?
S1 C3 H3A . . 108.5 ?
C1 C3 H3B . . 108.5 ?
S1 C3 H3B . . 108.5 ?
H3A C3 H3B . . 107.5 ?
C5A C4A S1 . . 110.9(3) ?
C5A C4A H4A1 . . 109.5 ?
S1 C4A H4A1 . . 109.5 ?
C5A C4A H4A2 . . 109.5 ?
S1 C4A H4A2 . . 109.5 ?
H4A1 C4A H4A2 . . 108.0 ?
C4A C5A S2 . . 111.0(3) ?
C4A C5A H5A1 . . 109.4 ?
S2 C5A H5A1 . . 109.4 ?
C4A C5A H5A2 . . 109.4 ?
S2 C5A H5A2 . . 109.4 ?
H5A1 C5A H5A2 . . 108.0 ?
C5B C4B S1 . . 103.8(15) ?
C5B C4B H4B1 . . 111.0 ?
S1 C4B H4B1 . . 111.0 ?
C5B C4B H4B2 . . 111.0 ?
S1 C4B H4B2 . . 111.0 ?
H4B1 C4B H4B2 . . 109.0 ?
C4B C5B S2 . . 101.5(15) ?
C4B C5B H5B1 . . 111.5 ?
S2 C5B H5B1 . . 111.5 ?
C4B C5B H5B2 . . 111.5 ?
S2 C5B H5B2 . . 111.5 ?
H5B1 C5B H5B2 . . 109.3 ?
C7 C6 S2 . . 111.8(2) ?
C7 C6 H6A . . 109.3 ?
S2 C6 H6A . . 109.3 ?
C7 C6 H6B . . 109.3 ?
S2 C6 H6B . . 109.3 ?
H6A C6 H6B . . 107.9 ?
C6 C7 S3 . . 114.4(2) ?
C6 C7 H7A . . 108.7 ?
S3 C7 H7A . . 108.7 ?
C6 C7 H7B . . 108.7 ?
S3 C7 H7B . . 108.7 ?
H7A C7 H7B . . 107.6 ?
C2 C8 S3 . . 115.73(19) ?
C2 C8 H8A . . 108.3 ?
S3 C8 H8A . . 108.3 ?
C2 C8 H8B . . 108.3 ?
S3 C8 H8B . . 108.3 ?
H8A C8 H8B . . 107.4 ?

loop_
_geom_bond_atom_site_label_1
_geom_bond_atom_site_label_2
_geom_bond_site_symmetry_2
_geom_bond_distance
_geom_bond_publ_flag
S1 C3 . 1.811(3) ?
S1 C4A . 1.825(4) ?
S1 C4B . 1.95(2) ?
S2 C6 . 1.814(3) ?
S2 C5A . 1.833(4) ?
S2 C5B . 1.90(2) ?
S3 C7 . 1.815(3) ?
S3 C8 . 1.817(3) ?
N1 C1 . 1.341(3) ?
N1 C2 . 1.342(3) ?
C1 C2 3_556 1.402(4) ?
C1 C3 . 1.504(3) ?
C2 C8 . 1.501(4) ?
C3 H3A . 0.9800 ?
C3 H3B . 0.9800 ?
C4A C5A . 1.505(5) ?
C4A H4A1 . 0.9800 ?
C4A H4A2 . 0.9800 ?
C5A H5A1 . 0.9800 ?
C5A H5A2 . 0.9800 ?
C4B C5B . 1.49(3) ?
C4B H4B1 . 0.9800 ?
C4B H4B2 . 0.9800 ?
C5B H5B1 . 0.9800 ?
C5B H5B2 . 0.9800 ?
C6 C7 . 1.500(4) ?
C6 H6A . 0.9800 ?
C6 H6B . 0.9800 ?
C7 H7A . 0.9800 ?
C7 H7B . 0.9800 ?
C8 H8A . 0.9800 ?
C8 H8B . 0.9800 ?

loop_
_geom_hbond_atom_site_label_D
_geom_hbond_atom_site_label_H
_geom_hbond_atom_site_label_A
_geom_hbond_site_symmetry_A
_geom_hbond_distance_DH
_geom_hbond_distance_HA
_geom_hbond_distance_DA
_geom_hbond_angle_DHA
_geom_hbond_publ_flag
C3 H3B S3 3_556 0.98 2.77 3.524(3) 134 yes

loop_
_geom_torsion_atom_site_label_1
_geom_torsion_atom_site_label_2
_geom_torsion_atom_site_label_3
_geom_torsion_atom_site_label_4
_geom_torsion_site_symmetry_1
_geom_torsion_site_symmetry_2
_geom_torsion_site_symmetry_3
_geom_torsion_site_symmetry_4
_geom_torsion
_geom_torsion_publ_flag
C2 N1 C1 C2 . . . 3_556 -0.6(4) ?
C2 N1 C1 C3 . . . . 178.7(2) ?
C1 N1 C2 C1 . . . 3_556 0.6(4) ?
C1 N1 C2 C8 . . . . -177.9(2) ?
N1 C1 C3 S1 . . . . 97.1(2) ?
C2 C1 C3 S1 3_556 . . . -83.5(3) ?
C4A S1 C3 C1 . . . . -70.9(2) ?
C4B S1 C3 C1 . . . . -33.9(7) ?
C3 S1 C4A C5A . . . . 103.8(3) ?
S1 C4A C5A S2 . . . . -174.34(17) ?
C6 S2 C5A C4A . . . . 83.6(3) ?
S1 C4B C5B S2 . . . . 173.4(8) ?
C5A S2 C6 C7 . . . . 73.8(2) ?
C5B S2 C6 C7 . . . . 112.7(6) ?
S2 C6 C7 S3 . . . . 178.84(15) ?
C8 S3 C7 C6 . . . . 65.5(2) ?
N1 C2 C8 S3 . . . . -109.9(2) ?
C1 C2 C8 S3 3_556 . . . 71.6(3) ?
C7 S3 C8 C2 . . . . 45.9(2) ?

_cod_database_fobs_code 2022163
